data_4124071
loop_
_publ_author_name
'Foster, M.D.'
'Friedrichs, O.D.'
'Bell, R.G.'
'Paz, F.A.A.'
'Klinowski, J.'

_publ_section_title
;
 Chemical evaluation of hypothetical uninodal zeolites
;
_journal_name_full 'Journal of the American Chemical Society'
_journal_page_first 9769
_journal_page_last 9775
_journal_paper_doi 10.1021/ja037334j
_journal_volume 126
_journal_year 2004
_chemical_formula_sum 'O2 Si'
_chemical_name_systematic 'Si O2'
_space_group_IT_number 1
_symmetry_space_group_name_Hall 'P 1'
_symmetry_space_group_name_H-M 'P 1'
_cell_angle_alpha 88.49825
_cell_angle_beta 88.33954
_cell_angle_gamma 89.6815
_cell_formula_units_Z 8
_cell_length_a 3.1995
_cell_length_b 9.34791
_cell_length_c 9.5113
_cell_volume 284.250
_citation_journal_id_ASTM JACSAT
_cod_data_source_file Foster_JACSAT_2004_544.cif
_cod_data_source_block O2Si1
_cod_original_cell_volume 284.2496
_cod_original_formula_sum 'O2 Si1'
_cod_struct_determination_method theoretical
_cod_database_code 4124071

loop_
_symmetry_equiv_pos_as_xyz
x,y,z

loop_
_atom_site_label
_atom_site_type_symbol
_atom_site_fract_x
_atom_site_fract_y
_atom_site_fract_z
_atom_site_occupancy
_atom_site_U_iso_or_equiv
Si3 Si+4 0.42768 0.14393 0.36066 1 0.0
O14 O-2 0.93775 0.18241 0.42816 1 0.0
O8 O-2 0.51663 0.26133 0.98718 1 0.0
O5 O-2 0.54333 0.0042 0.25991 1 0.0
O7 O-2 0.54757 0.73535 0.98678 1 0.0
O16 O-2 0.96909 0.44382 0.7988 1 0.0
O11 O-2 0.52877 0.29384 0.2668 1 0.0
O1 O-2 0.4377 0.92026 0.46512 1 0.0
O12 O-2 0.53211 0.6994 0.71573 1 0.0
O6 O-2 0.65155 0.99064 0.71909 1 0.0
Si5 Si+4 0.44589 0.63108 0.13711 1 0.0
Si4 Si+4 0.4729 0.84829 0.62395 1 0.0
Si1 Si+4 0.71991 0.85352 0.35848 1 0.0
O3 O-2 0.51735 0.48285 0.05482 1 0.0
O15 O-2 0.98548 0.56525 0.17298 1 0.0
O2 O-2 0.39813 0.08545 0.52752 1 0.0
O13 O-2 0.98368 0.81523 0.55373 1 0.0
Si6 Si+4 0.42836 0.36879 0.83368 1 0.0
O9 O-2 0.57487 0.72123 0.28017 1 0.0
Si8 Si+4 0.71752 0.35066 0.11883 1 0.0
Si2 Si+4 0.77416 0.13423 0.61983 1 0.0
O10 O-2 0.53099 0.26996 0.69687 1 0.0
O4 O-2 0.46315 0.51777 0.91797 1 0.0
Si7 Si+4 0.76332 0.63574 0.85552 1 0.0
